data_4076591
loop_
_publ_author_name
'Turbervill, Robert S. P.'
'Goicoechea, Jose M.'

_publ_contact_author
;
 Dr. J. M. Goicoechea           
 Chemistry Research Laboratory
 University of Oxford
 Mansfield Road
 Oxford
 OX1 3TA
 UK
;
_publ_section_title
;
 Hydrophosphination of Carbodiimides Using Protic Heptaphosphide Cages: A
 Unique Effect of the Bimodal Activity of Protonated Group 15 Zintl Ions
;
_journal_issue 6
_journal_name_full Organometallics
_journal_page_first 2452
_journal_paper_doi 10.1021/om300072z
_journal_volume 31
_journal_year 2012
_chemical_formula_moiety '2(C12 H24 K O6), C7 H15 N2 P7'
_chemical_formula_sum 'C31 H63 K2 N2 O12 P7'
_chemical_formula_weight 950.82
_chemical_name_systematic
; 
[K-(18-crown-6)]2{H[P7C(NiPr)2]}
;
_space_group_IT_number 15
_symmetry_cell_setting monoclinic
_symmetry_space_group_name_Hall '-C 2yc'
_symmetry_space_group_name_H-M 'C 1 2/c 1'
_atom_sites_solution_hydrogens geom
_atom_sites_solution_primary direct
_atom_sites_solution_secondary difmap
_audit_creation_method SHELXL-97
_cell_angle_alpha 90.00
_cell_angle_beta 105.114(3)
_cell_angle_gamma 90.00
_cell_formula_units_Z 8
_cell_length_a 49.6456(14)
_cell_length_b 9.7578(2)
_cell_length_c 20.2349(6)
_cell_measurement_reflns_used 9666
_cell_measurement_temperature 150(2)
_cell_measurement_theta_max 76.4497
_cell_measurement_theta_min 3.2676
_cell_volume 9463.4(5)
_computing_cell_refinement
;
CrysAlisPro, Agilent Technologies,
Version 1.171.35.19 (release 27-10-2011 CrysAlis171 .NET)
(compiled Oct 27 2011,15:02:11)
;
_computing_data_collection
;
CrysAlisPro, Agilent Technologies,
Version 1.171.35.19 (release 27-10-2011 CrysAlis171 .NET)
(compiled Oct 27 2011,15:02:11)
;
_computing_data_reduction
;
CrysAlisPro, Agilent Technologies,
Version 1.171.35.19 (release 27-10-2011 CrysAlis171 .NET)
(compiled Oct 27 2011,15:02:11)
;
_computing_molecular_graphics 'WinGX (Farrugia, 2005)'
_computing_publication_material 'XCIF (Sheldrick, 2001)'
_computing_structure_refinement 'SHELXL-97 (Sheldrick, 1997)'
_computing_structure_solution 'SHELXS-97 (Sheldrick, 1990)'
_diffrn_ambient_temperature 150.0(3)
_diffrn_detector_area_resol_mean 10.4102
_diffrn_measured_fraction_theta_full 0.980
_diffrn_measured_fraction_theta_max 0.980
_diffrn_measurement_device_type 'SuperNova, Dual, Cu at zero, Atlas'
_diffrn_measurement_method '\w scans'
_diffrn_radiation_monochromator mirror
_diffrn_radiation_source 'SuperNova (Cu) X-ray Source'
_diffrn_radiation_type CuK\a
_diffrn_radiation_wavelength 1.54178
_diffrn_reflns_av_R_equivalents 0.0388
_diffrn_reflns_av_sigmaI/netI 0.0465
_diffrn_reflns_limit_h_max 61
_diffrn_reflns_limit_h_min -61
_diffrn_reflns_limit_k_max 5
_diffrn_reflns_limit_k_min -12
_diffrn_reflns_limit_l_max 25
_diffrn_reflns_limit_l_min -25
_diffrn_reflns_number 24236
_diffrn_reflns_theta_full 76.64
_diffrn_reflns_theta_max 76.64
_diffrn_reflns_theta_min 3.69
_exptl_absorpt_coefficient_mu 4.462
_exptl_absorpt_correction_T_max 0.7756
_exptl_absorpt_correction_T_min 0.5354
_exptl_absorpt_correction_type multi-scan
_exptl_absorpt_process_details
;
CrysAlisPro, Agilent Technologies,
Version 1.171.35.19 (release 27-10-2011 CrysAlis171 .NET)
(compiled Oct 27 2011,15:02:11)
Empirical absorption correction using spherical harmonics,
 implemented in SCALE3 ABSPACK scaling algorithm.
;
_exptl_crystal_colour yellow
_exptl_crystal_density_diffrn 1.335
_exptl_crystal_density_method 'not measured'
_exptl_crystal_description plate
_exptl_crystal_F_000 4016
_exptl_crystal_size_max 0.16
_exptl_crystal_size_mid 0.14
_exptl_crystal_size_min 0.06
_refine_diff_density_max 0.780
_refine_diff_density_min -0.433
_refine_diff_density_rms 0.073
_refine_ls_extinction_method none
_refine_ls_goodness_of_fit_ref 1.035
_refine_ls_hydrogen_treatment constr
_refine_ls_matrix_type full
_refine_ls_number_parameters 549
_refine_ls_number_reflns 9773
_refine_ls_number_restraints 54
_refine_ls_restrained_S_all 1.038
_refine_ls_R_factor_all 0.0527
_refine_ls_R_factor_gt 0.0445
_refine_ls_shift/su_max 0.001
_refine_ls_shift/su_mean 0.000
_refine_ls_structure_factor_coef Fsqd
_refine_ls_weighting_details 'calc w=1/[\s^2^(Fo^2^)+(0.0686P)^2^+6.9064P] where P=(Fo^2^+2Fc^2^)/3'
_refine_ls_weighting_scheme calc
_refine_ls_wR_factor_gt 0.1141
_refine_ls_wR_factor_ref 0.1229
_reflns_number_gt 8442
_reflns_number_total 9773
_reflns_threshold_expression >2\s(I)
_cod_data_source_file om300072z_si_001.cif
_cod_data_source_block 3
_cod_depositor_comments
;
The following automatic conversions were performed:

'_symmetry_cell_setting' value 'Monoclinic' changed to 'monoclinic'
according to /home/saulius/struct/CIF-dictionaries/cif_core.dic
dictionary named 'cif_core.dic' version 2.4.1 from 2010-06-29.

Automatic conversion script
Id: cif_fix_values 1715 2011-07-08 13:25:40Z adriana 
;
_cod_original_cell_volume 9463.4(4)
_cod_original_sg_symbol_H-M 'C 2/c'
_cod_database_code 4076591

loop_
_symmetry_equiv_pos_as_xyz
'x, y, z'
'-x, y, -z+1/2'
'x+1/2, y+1/2, z'
'-x+1/2, y+1/2, -z+1/2'
'-x, -y, -z'
'x, -y, z-1/2'
'-x+1/2, -y+1/2, -z'
'x+1/2, -y+1/2, z-1/2'

loop_
_atom_site_label
_atom_site_type_symbol
_atom_site_fract_x
_atom_site_fract_y
_atom_site_fract_z
_atom_site_U_iso_or_equiv
_atom_site_adp_type
_atom_site_occupancy
_atom_site_symmetry_multiplicity
_atom_site_calc_flag
_atom_site_refinement_flags
_atom_site_disorder_assembly
_atom_site_disorder_group
P1 P 0.136003(11) 0.14752(6) 0.05669(3) 0.02901(12) Uani 1 1 d . . .
P2 P 0.132979(11) 0.34852(6) 0.09980(3) 0.03318(13) Uani 1 1 d . . .
P3 P 0.099604(10) 0.19353(5) -0.03080(3) 0.02649(12) Uani 1 1 d . . .
P4 P 0.171945(10) 0.16006(6) 0.01499(3) 0.02944(12) Uani 1 1 d . . .
P5 P 0.137101(12) 0.47494(5) 0.01512(3) 0.03296(13) Uani 1 1 d . . .
P6 P 0.115475(12) 0.36308(5) -0.08042(3) 0.03268(13) Uani 1 1 d . . .
P7 P 0.162095(12) 0.34726(6) -0.04112(3) 0.03225(13) Uani 1 1 d . . .
N1 N 0.12009(4) -0.0104(2) -0.09813(12) 0.0404(5) Uani 1 1 d . . .
H1 H 0.1343 -0.0019 -0.0619 0.049 Uiso 1 1 calc R A 1
N2 N 0.07456(4) 0.0398(2) -0.15004(10) 0.0321(4) Uani 1 1 d . . .
C1 C 0.09681(4) 0.0654(2) -0.10241(11) 0.0280(4) Uani 1 1 d . B .
C2 C 0.12203(6) -0.1051(3) -0.15202(15) 0.0536(8) Uani 0.834(15) 1 d PD B 1
H2 H 0.1028 -0.1422 -0.1718 0.064 Uiso 0.834(15) 1 calc PR B 1
C3 C 0.14015(13) -0.2251(4) -0.1203(3) 0.0513(12) Uani 0.834(15) 1 d PD B 1
H3A H 0.1336 -0.2616 -0.0821 0.077 Uiso 0.417(8) 1 calc PR B 1
H3B H 0.1595 -0.1945 -0.1034 0.077 Uiso 0.417(8) 1 calc PR B 1
H3C H 0.1390 -0.2968 -0.1548 0.077 Uiso 0.417(8) 1 calc PR B 1
H3D H 0.1545 -0.2403 -0.1448 0.077 Uiso 0.417(8) 1 calc PR B 1
H3E H 0.1286 -0.3074 -0.1235 0.077 Uiso 0.417(8) 1 calc PR B 1
H3F H 0.1491 -0.2051 -0.0721 0.077 Uiso 0.417(8) 1 calc PR B 1
C4 C 0.1308(2) -0.0402(7) -0.2086(4) 0.106(3) Uani 0.834(15) 1 d PD B 1
H4A H 0.1181 0.0354 -0.2272 0.159 Uiso 0.417(8) 1 calc PR B 1
H4B H 0.1303 -0.1080 -0.2446 0.159 Uiso 0.417(8) 1 calc PR B 1
H4C H 0.1498 -0.0047 -0.1916 0.159 Uiso 0.417(8) 1 calc PR B 1
H4D H 0.1474 -0.0869 -0.2151 0.159 Uiso 0.417(8) 1 calc PR B 1
H4E H 0.1351 0.0565 -0.1977 0.159 Uiso 0.417(8) 1 calc PR B 1
H4F H 0.1156 -0.0469 -0.2507 0.159 Uiso 0.417(8) 1 calc PR B 1
C2A C 0.12203(6) -0.1051(3) -0.15202(15) 0.0536(8) Uani 0.166(15) 1 d PD B 2
H2A H 0.1039 -0.1016 -0.1878 0.064 Uiso 0.166(15) 1 calc PR B 2
C3A C 0.1305(7) -0.2384(16) -0.1458(17) 0.0513(12) Uani 0.166(15) 1 d PD B 2
H3A1 H 0.1185 -0.2913 -0.1239 0.077 Uiso 0.083(8) 1 calc PR B 2
H3A2 H 0.1498 -0.2433 -0.1177 0.077 Uiso 0.083(8) 1 calc PR B 2
H3A3 H 0.1294 -0.2763 -0.1913 0.077 Uiso 0.083(8) 1 calc PR B 2
H3A4 H 0.1467 -0.2494 -0.1647 0.077 Uiso 0.083(8) 1 calc PR B 2
H3A5 H 0.1153 -0.2973 -0.1709 0.077 Uiso 0.083(8) 1 calc PR B 2
H3A6 H 0.1357 -0.2643 -0.0973 0.077 Uiso 0.083(8) 1 calc PR B 2
C4A C 0.1442(8) -0.027(3) -0.181(2) 0.106(3) Uani 0.166(15) 1 d PD B 2
H4A1 H 0.1383 0.0680 -0.1911 0.159 Uiso 0.083(8) 1 calc PR B 2
H4A2 H 0.1457 -0.0721 -0.2234 0.159 Uiso 0.083(8) 1 calc PR B 2
H4A3 H 0.1623 -0.0292 -0.1473 0.159 Uiso 0.083(8) 1 calc PR B 2
H4A4 H 0.1593 -0.0902 -0.1834 0.159 Uiso 0.083(8) 1 calc PR B 2
H4A5 H 0.1518 0.0499 -0.1512 0.159 Uiso 0.083(8) 1 calc PR B 2
H4A6 H 0.1352 0.0070 -0.2272 0.159 Uiso 0.083(8) 1 calc PR B 2
C5 C 0.04909(5) 0.1172(3) -0.15474(12) 0.0376(5) Uani 1 1 d . B .
H5 H 0.0513 0.1737 -0.1125 0.045 Uiso 1 1 calc R . .
C6 C 0.02506(5) 0.0173(3) -0.16110(15) 0.0470(6) Uani 1 1 d . . .
H6A H 0.0288 -0.0418 -0.1206 0.071 Uiso 0.50 1 calc PR B .
H6B H 0.0231 -0.0392 -0.2021 0.071 Uiso 0.50 1 calc PR . .
H6C H 0.0077 0.0685 -0.1647 0.071 Uiso 0.50 1 calc PR . .
H6D H 0.0110 0.0335 -0.2044 0.071 Uiso 0.50 1 calc PR . .
H6E H 0.0167 0.0308 -0.1228 0.071 Uiso 0.50 1 calc PR . .
H6F H 0.0320 -0.0768 -0.1602 0.071 Uiso 0.50 1 calc PR . .
C7 C 0.04383(6) 0.2105(3) -0.21662(17) 0.0498(6) Uani 1 1 d . . .
H7A H 0.0595 0.2742 -0.2115 0.075 Uiso 0.50 1 calc PR B .
H7B H 0.0266 0.2623 -0.2204 0.075 Uiso 0.50 1 calc PR . .
H7C H 0.0420 0.1552 -0.2580 0.075 Uiso 0.50 1 calc PR . .
H7D H 0.0259 0.1870 -0.2484 0.075 Uiso 0.50 1 calc PR . .
H7E H 0.0588 0.1988 -0.2396 0.075 Uiso 0.50 1 calc PR . .
H7F H 0.0434 0.3059 -0.2019 0.075 Uiso 0.50 1 calc PR . .
K101 K 0.202203(9) 0.42583(5) 0.13743(2) 0.03197(11) Uani 1 1 d . . .
O101 O 0.21312(5) 0.2627(2) 0.25640(10) 0.0388(5) Uani 0.919(4) 1 d PD C 1
O102 O 0.19343(4) 0.5267(3) 0.26905(12) 0.0426(5) Uani 0.919(4) 1 d PD C 1
O103 O 0.18457(6) 0.7029(2) 0.15523(15) 0.0573(7) Uani 0.919(4) 1 d PD C 1
O104 O 0.21847(7) 0.6743(3) 0.06540(13) 0.0583(8) Uani 0.919(4) 1 d PD C 1
O105 O 0.24450(5) 0.4156(3) 0.06292(12) 0.0479(6) Uani 0.919(4) 1 d PD C 1
O106 O 0.25020(4) 0.2370(2) 0.17522(12) 0.0386(5) Uani 0.919(4) 1 d PD C 1
C101 C 0.20744(7) 0.3079(4) 0.31750(13) 0.0433(7) Uani 0.919(4) 1 d PD C 1
H10A H 0.2243 0.3503 0.3477 0.052 Uiso 0.919(4) 1 calc PR C 1
H10B H 0.2019 0.2293 0.3420 0.052 Uiso 0.919(4) 1 calc PR C 1
C102 C 0.18442(6) 0.4099(4) 0.30020(16) 0.0466(7) Uani 0.919(4) 1 d PD C 1
H10C H 0.1678 0.3687 0.2683 0.056 Uiso 0.919(4) 1 calc PR C 1
H10D H 0.1792 0.4381 0.3422 0.056 Uiso 0.919(4) 1 calc PR C 1
C103 C 0.17221(7) 0.6268(5) 0.2547(2) 0.0616(10) Uani 0.919(4) 1 d PD C 1
H10E H 0.1683 0.6577 0.2978 0.074 Uiso 0.919(4) 1 calc PR C 1
H10F H 0.1549 0.5872 0.2251 0.074 Uiso 0.919(4) 1 calc PR C 1
C104 C 0.18137(8) 0.7465(4) 0.2192(2) 0.0657(11) Uani 0.919(4) 1 d PD C 1
H10G H 0.1673 0.8205 0.2126 0.079 Uiso 0.919(4) 1 calc PR C 1
H10H H 0.1993 0.7828 0.2476 0.079 Uiso 0.919(4) 1 calc PR C 1
C105 C 0.18990(8) 0.8132(3) 0.1142(3) 0.0701(13) Uani 0.919(4) 1 d PD C 1
H10I H 0.2067 0.8640 0.1394 0.084 Uiso 0.919(4) 1 calc PR C 1
H10J H 0.1739 0.8775 0.1041 0.084 Uiso 0.919(4) 1 calc PR C 1
C106 C 0.19418(9) 0.7591(4) 0.0499(2) 0.0728(15) Uani 0.919(4) 1 d PD C 1
H10K H 0.1777 0.7049 0.0255 0.087 Uiso 0.919(4) 1 calc PR C 1
H10L H 0.1966 0.8356 0.0198 0.087 Uiso 0.919(4) 1 calc PR C 1
C107 C 0.22470(12) 0.6172(4) 0.00686(16) 0.0706(15) Uani 0.919(4) 1 d PD C 1
H10M H 0.2274 0.6911 -0.0243 0.085 Uiso 0.919(4) 1 calc PR C 1
H10N H 0.2091 0.5585 -0.0181 0.085 Uiso 0.919(4) 1 calc PR C 1
C108 C 0.25077(10) 0.5339(4) 0.02955(17) 0.0624(12) Uani 0.919(4) 1 d PD C 1
H10O H 0.2576 0.5075 -0.0105 0.075 Uiso 0.919(4) 1 calc PR C 1
H10P H 0.2655 0.5879 0.0612 0.075 Uiso 0.919(4) 1 calc PR C 1
C109 C 0.26792(7) 0.3294(5) 0.08651(18) 0.0545(10) Uani 0.919(4) 1 d PD C 1
H10Q H 0.2823 0.3764 0.1226 0.065 Uiso 0.919(4) 1 calc PR C 1
H10R H 0.2762 0.3060 0.0484 0.065 Uiso 0.919(4) 1 calc PR C 1
C110 C 0.25823(7) 0.2027(4) 0.11458(16) 0.0501(8) Uani 0.919(4) 1 d PD C 1
H11A H 0.2422 0.1627 0.0803 0.060 Uiso 0.919(4) 1 calc PR C 1
H11B H 0.2734 0.1340 0.1252 0.060 Uiso 0.919(4) 1 calc PR C 1
C111 C 0.23883(7) 0.1210(3) 0.2007(2) 0.0463(7) Uani 0.919(4) 1 d PD C 1
H11C H 0.2520 0.0431 0.2065 0.056 Uiso 0.919(4) 1 calc PR C 1
H11D H 0.2211 0.0934 0.1679 0.056 Uiso 0.919(4) 1 calc PR C 1
C112 C 0.23366(7) 0.1581(3) 0.26782(18) 0.0456(7) Uani 0.919(4) 1 d PD C 1
H11E H 0.2271 0.0769 0.2884 0.055 Uiso 0.919(4) 1 calc PR C 1
H11F H 0.2511 0.1911 0.2997 0.055 Uiso 0.919(4) 1 calc PR C 1
O201 O 0.2178(5) 0.228(2) 0.2412(12) 0.0388(5) Uani 0.081(4) 1 d PD C 2
O202 O 0.1936(5) 0.465(3) 0.2774(12) 0.0426(5) Uani 0.081(4) 1 d PD C 2
O203 O 0.1768(6) 0.671(2) 0.1781(13) 0.0573(7) Uani 0.081(4) 1 d PD C 2
O204 O 0.2066(6) 0.698(2) 0.0788(12) 0.0583(8) Uani 0.081(4) 1 d PD C 2
O205 O 0.2385(6) 0.471(3) 0.0548(13) 0.0479(6) Uani 0.081(4) 1 d PD C 2
O206 O 0.2529(5) 0.269(2) 0.1555(12) 0.0386(5) Uani 0.081(4) 1 d PD C 2
C201 C 0.2138(7) 0.249(3) 0.3057(13) 0.0433(7) Uani 0.081(4) 1 d PD C 2
H20A H 0.2304 0.2947 0.3351 0.052 Uiso 0.081(4) 1 calc PR C 2
H20B H 0.2116 0.1594 0.3267 0.052 Uiso 0.081(4) 1 calc PR C 2
C202 C 0.1889(7) 0.334(3) 0.3018(18) 0.0466(7) Uani 0.081(4) 1 d PD C 2
H20C H 0.1724 0.2913 0.2704 0.056 Uiso 0.081(4) 1 calc PR C 2
H20D H 0.1855 0.3420 0.3476 0.056 Uiso 0.081(4) 1 calc PR C 2
C203 C 0.1705(6) 0.550(4) 0.274(2) 0.0616(10) Uani 0.081(4) 1 d PD C 2
H20E H 0.1675 0.5606 0.3205 0.074 Uiso 0.081(4) 1 calc PR C 2
H20F H 0.1535 0.5091 0.2439 0.074 Uiso 0.081(4) 1 calc PR C 2
C204 C 0.1761(11) 0.687(3) 0.2472(16) 0.0657(11) Uani 0.081(4) 1 d PD C 2
H20G H 0.1612 0.7524 0.2502 0.079 Uiso 0.081(4) 1 calc PR C 2
H20H H 0.1941 0.7236 0.2747 0.079 Uiso 0.081(4) 1 calc PR C 2
C205 C 0.1820(9) 0.798(3) 0.1492(18) 0.0701(13) Uani 0.081(4) 1 d PD C 2
H20I H 0.2002 0.8348 0.1753 0.084 Uiso 0.081(4) 1 calc PR C 2
H20J H 0.1673 0.8647 0.1516 0.084 Uiso 0.081(4) 1 calc PR C 2
C206 C 0.1822(7) 0.776(4) 0.0769(17) 0.0728(15) Uani 0.081(4) 1 d PD C 2
H20K H 0.1653 0.7256 0.0519 0.087 Uiso 0.081(4) 1 calc PR C 2
H20L H 0.1828 0.8648 0.0537 0.087 Uiso 0.081(4) 1 calc PR C 2
C207 C 0.2108(8) 0.666(4) 0.0152(14) 0.0706(15) Uani 0.081(4) 1 d PD C 2
H20M H 0.2101 0.7514 -0.0118 0.085 Uiso 0.081(4) 1 calc PR C 2
H20N H 0.1957 0.6049 -0.0100 0.085 Uiso 0.081(4) 1 calc PR C 2
C208 C 0.2382(9) 0.598(3) 0.023(2) 0.0624(12) Uani 0.081(4) 1 d PD C 2
H20O H 0.2419 0.5861 -0.0221 0.075 Uiso 0.081(4) 1 calc PR C 2
H20P H 0.2532 0.6567 0.0515 0.075 Uiso 0.081(4) 1 calc PR C 2
C209 C 0.2654(6) 0.412(4) 0.0721(18) 0.0545(10) Uani 0.081(4) 1 d PD C 2
H20Q H 0.2781 0.4667 0.1085 0.065 Uiso 0.081(4) 1 calc PR C 2
H20R H 0.2731 0.4104 0.0316 0.065 Uiso 0.081(4) 1 calc PR C 2
C210 C 0.2631(9) 0.270(4) 0.0967(17) 0.0501(8) Uani 0.081(4) 1 d PD C 2
H21A H 0.2504 0.2166 0.0600 0.060 Uiso 0.081(4) 1 calc PR C 2
H21B H 0.2817 0.2259 0.1074 0.060 Uiso 0.081(4) 1 calc PR C 2
C211 C 0.2446(7) 0.138(3) 0.1713(18) 0.0463(7) Uani 0.081(4) 1 d PD C 2
H21C H 0.2592 0.0704 0.1693 0.056 Uiso 0.081(4) 1 calc PR C 2
H21D H 0.2271 0.1114 0.1375 0.056 Uiso 0.081(4) 1 calc PR C 2
C212 C 0.2401(7) 0.139(3) 0.2410(18) 0.0456(7) Uani 0.081(4) 1 d PD C 2
H21E H 0.2358 0.0456 0.2540 0.055 Uiso 0.081(4) 1 calc PR C 2
H21F H 0.2573 0.1713 0.2746 0.055 Uiso 0.081(4) 1 calc PR C 2
K301 K 0.065863(9) 0.44677(5) 0.04860(2) 0.03183(11) Uani 1 1 d . . .
O301 O 0.06421(6) 0.3236(3) 0.17445(14) 0.0656(7) Uani 1 1 d . . .
O302 O 0.02471(5) 0.2456(2) 0.05980(16) 0.0639(7) Uani 1 1 d . . .
O303 O 0.01913(4) 0.3828(2) -0.06525(13) 0.0547(5) Uani 1 1 d . . .
O304 O 0.04422(4) 0.6420(2) -0.06546(10) 0.0477(4) Uani 1 1 d . . .
O305 O 0.08015(4) 0.7231(2) 0.05386(13) 0.0533(5) Uani 1 1 d . . .
O306 O 0.08003(5) 0.6005(3) 0.17623(11) 0.0609(6) Uani 1 1 d . . .
C301 C 0.04702(10) 0.2105(4) 0.1770(3) 0.0838(15) Uani 1 1 d . . .
H30A H 0.0301 0.2405 0.1903 0.101 Uiso 1 1 calc R . .
H30B H 0.0571 0.1433 0.2113 0.101 Uiso 1 1 calc R . .
C302 C 0.03908(10) 0.1466(3) 0.1076(3) 0.0844(16) Uani 1 1 d . . .
H30C H 0.0560 0.1152 0.0948 0.101 Uiso 1 1 calc R . .
H30D H 0.0269 0.0662 0.1076 0.101 Uiso 1 1 calc R . .
C303 C 0.00992(9) 0.1891(4) -0.0042(3) 0.0804(14) Uani 1 1 d . . .
H30E H -0.0049 0.1270 0.0023 0.096 Uiso 1 1 calc R . .
H30F H 0.0228 0.1354 -0.0242 0.096 Uiso 1 1 calc R . .
C304 C -0.00250(7) 0.3020(5) -0.0509(2) 0.0756(13) Uani 1 1 d . . .
H30G H -0.0145 0.2641 -0.0940 0.091 Uiso 1 1 calc R . .
H30H H -0.0143 0.3597 -0.0293 0.091 Uiso 1 1 calc R . .
C305 C 0.00926(7) 0.4820(4) -0.11768(17) 0.0632(9) Uani 1 1 d . . .
H30I H -0.0045 0.5431 -0.1050 0.076 Uiso 1 1 calc R . .
H30J H 0.0001 0.4358 -0.1613 0.076 Uiso 1 1 calc R . .
C306 C 0.03347(8) 0.5629(4) -0.12570(15) 0.0618(9) Uani 1 1 d . . .
H30K H 0.0481 0.5006 -0.1333 0.074 Uiso 1 1 calc R . .
H30L H 0.0276 0.6242 -0.1659 0.074 Uiso 1 1 calc R . .
C307 C 0.06868(7) 0.7155(3) -0.06647(19) 0.0588(9) Uani 1 1 d . . .
H30M H 0.0655 0.7711 -0.1087 0.071 Uiso 1 1 calc R . .
H30N H 0.0842 0.6511 -0.0653 0.071 Uiso 1 1 calc R . .
C308 C 0.07568(7) 0.8057(3) -0.0053(2) 0.0628(9) Uani 1 1 d . . .
H30O H 0.0927 0.8593 -0.0044 0.075 Uiso 1 1 calc R . .
H30P H 0.0602 0.8706 -0.0068 0.075 Uiso 1 1 calc R . .
C309 C 0.08641(8) 0.7986(4) 0.1145(2) 0.0707(10) Uani 1 1 d . . .
H30Q H 0.0692 0.8403 0.1217 0.085 Uiso 1 1 calc R . .
H30R H 0.0997 0.8729 0.1121 0.085 Uiso 1 1 calc R . .
C310 C 0.09886(9) 0.7048(4) 0.1711(2) 0.0812(13) Uani 1 1 d . . .
H31A H 0.1160 0.6635 0.1634 0.097 Uiso 1 1 calc R . .
H31B H 0.1041 0.7568 0.2146 0.097 Uiso 1 1 calc R . .
C311 C 0.09206(8) 0.5069(5) 0.22933(16) 0.0682(10) Uani 1 1 d . . .
H31C H 0.0985 0.5565 0.2733 0.082 Uiso 1 1 calc R . .
H31D H 0.1083 0.4611 0.2193 0.082 Uiso 1 1 calc R . .
C312 C 0.07086(9) 0.4037(5) 0.23440(18) 0.0785(13) Uani 1 1 d . . .
H31E H 0.0782 0.3444 0.2748 0.094 Uiso 1 1 calc R . .
H31F H 0.0539 0.4501 0.2401 0.094 Uiso 1 1 calc R . .

loop_
_atom_site_aniso_label
_atom_site_aniso_U_11
_atom_site_aniso_U_22
_atom_site_aniso_U_33
_atom_site_aniso_U_23
_atom_site_aniso_U_13
_atom_site_aniso_U_12
P1 0.0248(2) 0.0321(3) 0.0290(3) 0.00773(19) 0.00493(19) -0.00049(18)
P2 0.0258(2) 0.0446(3) 0.0280(3) -0.0061(2) 0.0050(2) 0.0004(2)
P3 0.0188(2) 0.0278(2) 0.0312(3) -0.00381(19) 0.00349(18) 0.00066(17)
P4 0.0192(2) 0.0333(3) 0.0341(3) -0.0008(2) 0.00391(19) 0.00286(18)
P5 0.0318(3) 0.0229(2) 0.0382(3) -0.0023(2) -0.0016(2) -0.00080(19)
P6 0.0368(3) 0.0259(3) 0.0284(3) 0.00424(19) -0.0039(2) 0.0006(2)
P7 0.0316(3) 0.0363(3) 0.0295(3) 0.0026(2) 0.0092(2) -0.0088(2)
N1 0.0300(9) 0.0404(11) 0.0446(11) -0.0159(9) -0.0014(8) 0.0089(8)
N2 0.0251(8) 0.0351(9) 0.0337(9) -0.0053(7) 0.0035(7) -0.0008(7)
C1 0.0239(9) 0.0252(9) 0.0326(10) -0.0023(8) 0.0031(8) -0.0010(7)
C2 0.0493(15) 0.0585(17) 0.0444(15) -0.0185(13) -0.0034(12) 0.0236(13)
C3 0.063(3) 0.0431(16) 0.052(3) -0.0066(16) 0.023(2) 0.0129(17)
C4 0.198(9) 0.080(3) 0.049(4) 0.021(3) 0.049(5) 0.052(5)
C2A 0.0493(15) 0.0585(17) 0.0444(15) -0.0185(13) -0.0034(12) 0.0236(13)
C3A 0.063(3) 0.0431(16) 0.052(3) -0.0066(16) 0.023(2) 0.0129(17)
C4A 0.198(9) 0.080(3) 0.049(4) 0.021(3) 0.049(5) 0.052(5)
C5 0.0232(10) 0.0510(13) 0.0347(11) -0.0115(10) 0.0007(8) 0.0022(9)
C6 0.0268(11) 0.0682(17) 0.0429(14) 0.0049(12) 0.0034(9) -0.0042(11)
C7 0.0342(12) 0.0457(14) 0.0629(18) 0.0033(12) 0.0007(12) 0.0032(10)
K101 0.0301(2) 0.0335(2) 0.0297(2) 0.00509(17) 0.00307(17) -0.00222(16)
O101 0.0414(10) 0.0460(12) 0.0282(10) 0.0077(8) 0.0075(7) 0.0017(8)
O102 0.0329(9) 0.0468(13) 0.0485(11) -0.0066(10) 0.0112(8) -0.0041(9)
O103 0.0577(14) 0.0277(11) 0.0683(16) 0.0053(10) -0.0164(12) -0.0024(9)
O104 0.0762(19) 0.0425(11) 0.0387(12) 0.0115(9) -0.0160(11) -0.0164(12)
O105 0.0502(13) 0.0543(15) 0.0423(11) -0.0027(10) 0.0176(10) -0.0194(11)
O106 0.0382(9) 0.0425(12) 0.0344(11) -0.0031(8) 0.0081(8) 0.0015(8)
C101 0.0486(17) 0.0585(19) 0.0233(11) 0.0040(12) 0.0105(10) -0.0140(14)
C102 0.0437(14) 0.062(2) 0.0391(14) -0.0103(14) 0.0194(12) -0.0171(15)
C103 0.0414(16) 0.063(2) 0.078(3) -0.018(2) 0.0119(16) 0.0103(17)
C104 0.0536(19) 0.0414(18) 0.089(3) -0.0160(18) -0.0057(18) 0.0126(15)
C105 0.054(2) 0.0315(15) 0.106(4) 0.0257(19) -0.013(2) -0.0029(13)
C106 0.058(2) 0.0552(19) 0.080(3) 0.043(2) -0.0284(19) -0.0252(18)
C107 0.115(4) 0.056(2) 0.0263(15) 0.0097(14) -0.0066(18) -0.052(2)
C108 0.092(3) 0.068(2) 0.0348(14) -0.0145(16) 0.0294(17) -0.050(2)
C109 0.0377(14) 0.092(3) 0.0368(15) -0.0115(18) 0.0149(12) -0.0063(17)
C110 0.0465(16) 0.064(2) 0.0370(15) -0.0118(14) 0.0049(12) 0.0152(15)
C111 0.0446(15) 0.0331(13) 0.057(2) 0.0049(13) 0.0054(14) 0.0051(11)
C112 0.0427(15) 0.0440(15) 0.0448(17) 0.0197(13) 0.0022(12) 0.0030(12)
O201 0.0414(10) 0.0460(12) 0.0282(10) 0.0077(8) 0.0075(7) 0.0017(8)
O202 0.0329(9) 0.0468(13) 0.0485(11) -0.0066(10) 0.0112(8) -0.0041(9)
O203 0.0577(14) 0.0277(11) 0.0683(16) 0.0053(10) -0.0164(12) -0.0024(9)
O204 0.0762(19) 0.0425(11) 0.0387(12) 0.0115(9) -0.0160(11) -0.0164(12)
O205 0.0502(13) 0.0543(15) 0.0423(11) -0.0027(10) 0.0176(10) -0.0194(11)
O206 0.0382(9) 0.0425(12) 0.0344(11) -0.0031(8) 0.0081(8) 0.0015(8)
C201 0.0486(17) 0.0585(19) 0.0233(11) 0.0040(12) 0.0105(10) -0.0140(14)
C202 0.0437(14) 0.062(2) 0.0391(14) -0.0103(14) 0.0194(12) -0.0171(15)
C203 0.0414(16) 0.063(2) 0.078(3) -0.018(2) 0.0119(16) 0.0103(17)
C204 0.0536(19) 0.0414(18) 0.089(3) -0.0160(18) -0.0057(18) 0.0126(15)
C205 0.054(2) 0.0315(15) 0.106(4) 0.0257(19) -0.013(2) -0.0029(13)
C206 0.058(2) 0.0552(19) 0.080(3) 0.043(2) -0.0284(19) -0.0252(18)
C207 0.115(4) 0.056(2) 0.0263(15) 0.0097(14) -0.0066(18) -0.052(2)
C208 0.092(3) 0.068(2) 0.0348(14) -0.0145(16) 0.0294(17) -0.050(2)
C209 0.0377(14) 0.092(3) 0.0368(15) -0.0115(18) 0.0149(12) -0.0063(17)
C210 0.0465(16) 0.064(2) 0.0370(15) -0.0118(14) 0.0049(12) 0.0152(15)
C211 0.0446(15) 0.0331(13) 0.057(2) 0.0049(13) 0.0054(14) 0.0051(11)
C212 0.0427(15) 0.0440(15) 0.0448(17) 0.0197(13) 0.0022(12) 0.0030(12)
K301 0.0307(2) 0.0302(2) 0.0363(2) 0.00247(17) 0.01167(18) 0.00071(16)
O301 0.0830(17) 0.0617(13) 0.0674(15) 0.0233(11) 0.0473(14) 0.0180(12)
O302 0.0594(13) 0.0347(10) 0.109(2) -0.0093(11) 0.0429(14) -0.0032(9)
O303 0.0330(9) 0.0602(12) 0.0692(14) -0.0221(11) 0.0102(9) 0.0026(8)
O304 0.0494(10) 0.0574(11) 0.0423(10) 0.0084(8) 0.0230(8) 0.0124(9)
O305 0.0460(10) 0.0372(9) 0.0751(15) 0.0030(9) 0.0131(10) -0.0056(8)
O306 0.0728(14) 0.0623(13) 0.0390(11) -0.0059(9) -0.0006(10) 0.0157(11)
C301 0.084(3) 0.072(2) 0.117(4) 0.052(3) 0.066(3) 0.027(2)
C302 0.093(3) 0.0358(16) 0.152(5) 0.023(2) 0.081(3) 0.0101(16)
C303 0.082(3) 0.056(2) 0.124(4) -0.044(2) 0.064(3) -0.0365(19)
C304 0.0430(16) 0.105(3) 0.085(3) -0.052(2) 0.0286(17) -0.0259(18)
C305 0.0491(16) 0.086(2) 0.0451(15) -0.0252(16) -0.0036(12) 0.0232(16)
C306 0.076(2) 0.077(2) 0.0335(13) 0.0030(13) 0.0169(13) 0.0314(18)
C307 0.0641(18) 0.0512(16) 0.076(2) 0.0319(15) 0.0449(17) 0.0186(14)
C308 0.0571(17) 0.0380(14) 0.099(3) 0.0231(16) 0.0316(18) 0.0000(12)
C309 0.0599(19) 0.0452(16) 0.097(3) -0.0160(17) 0.0021(19) -0.0153(14)
C310 0.069(2) 0.075(2) 0.079(3) -0.024(2) -0.017(2) -0.0105(19)
C311 0.071(2) 0.097(3) 0.0308(13) -0.0014(15) 0.0032(13) 0.031(2)
C312 0.087(3) 0.115(3) 0.0411(17) 0.0292(19) 0.0309(17) 0.041(3)

loop_
_atom_type_symbol
_atom_type_description
_atom_type_scat_dispersion_real
_atom_type_scat_dispersion_imag
_atom_type_scat_source
C C 0.0181 0.0091 'International Tables Vol C Tables 4.2.6.8 and 6.1.1.4'
H H 0.0000 0.0000 'International Tables Vol C Tables 4.2.6.8 and 6.1.1.4'
N N 0.0311 0.0180 'International Tables Vol C Tables 4.2.6.8 and 6.1.1.4'
O O 0.0492 0.0322 'International Tables Vol C Tables 4.2.6.8 and 6.1.1.4'
P P 0.2955 0.4335 'International Tables Vol C Tables 4.2.6.8 and 6.1.1.4'
K K 0.3868 1.0657 'International Tables Vol C Tables 4.2.6.8 and 6.1.1.4'

loop_
_geom_angle_atom_site_label_1
_geom_angle_atom_site_label_2
_geom_angle_atom_site_label_3
_geom_angle
P4 P1 P2 104.84(3)
P4 P1 P3 105.05(3)
P2 P1 P3 90.60(3)
P5 P2 P1 99.58(3)
P5 P2 K301 83.35(2)
P1 P2 K301 107.53(3)
P5 P2 K101 75.67(2)
P1 P2 K101 96.82(2)
K301 P2 K101 150.16(2)
C1 P3 P6 96.42(7)
C1 P3 P1 111.03(7)
P6 P3 P1 101.73(3)
C1 P3 K301 148.00(7)
P6 P3 K301 87.18(2)
P1 P3 K301 99.20(2)
P7 P4 P1 99.05(3)
P7 P4 K101 75.45(2)
P1 P4 K101 90.62(2)
P2 P5 P6 106.45(3)
P2 P5 P7 105.17(3)
P6 P5 P7 59.94(3)
P2 P5 K101 68.18(2)
P6 P5 K101 132.91(3)
P7 P5 K101 75.98(2)
P2 P5 K301 62.00(2)
P6 P5 K301 81.88(2)
P7 P5 K301 135.33(2)
K101 P5 K301 126.07(2)
P3 P6 P5 96.99(3)
P3 P6 P7 104.28(3)
P5 P6 P7 60.64(3)
P4 P7 P6 108.56(3)
P4 P7 P5 106.42(3)
P6 P7 P5 59.42(2)
P4 P7 K101 70.75(2)
P6 P7 K101 124.76(3)
P5 P7 K101 67.87(2)
C1 N1 C2 121.5(2)
C1 N1 H1 119.3
C2 N1 H1 119.3
C1 N2 C5 120.67(19)
N2 C1 N1 119.5(2)
N2 C1 P3 125.39(17)
N1 C1 P3 114.87(16)
N1 C2 C4 113.7(4)
N1 C2 C3 108.8(3)
C4 C2 C3 113.6(4)
N1 C2 H2 106.8
C4 C2 H2 106.8
C3 C2 H2 106.8
C2 C3 H3A 109.5
C2 C3 H3B 109.5
H3A C3 H3B 109.5
C2 C3 H3C 109.5
H3A C3 H3C 109.5
H3B C3 H3C 109.5
C2 C3 H3D 109.5
H3A C3 H3D 141.1
H3B C3 H3D 56.3
H3C C3 H3D 56.3
C2 C3 H3E 109.5
H3A C3 H3E 56.3
H3B C3 H3E 141.1
H3C C3 H3E 56.3
H3D C3 H3E 109.5
C2 C3 H3F 109.5
H3A C3 H3F 56.3
H3B C3 H3F 56.3
H3C C3 H3F 141.1
H3D C3 H3F 109.5
H3E C3 H3F 109.5
C2 C4 H4A 109.5
C2 C4 H4B 109.5
H4A C4 H4B 109.5
C2 C4 H4C 109.5
H4A C4 H4C 109.5
H4B C4 H4C 109.5
C2 C4 H4D 109.5
H4A C4 H4D 141.1
H4B C4 H4D 56.3
H4C C4 H4D 56.3
C2 C4 H4E 109.5
H4A C4 H4E 56.3
H4B C4 H4E 141.1
H4C C4 H4E 56.3
H4D C4 H4E 109.5
C2 C4 H4F 109.5
H4A C4 H4F 56.3
H4B C4 H4F 56.3
H4C C4 H4F 141.1
H4D C4 H4F 109.5
H4E C4 H4F 109.5
H3A1 C3A H3A2 109.5
H3A1 C3A H3A3 109.5
H3A2 C3A H3A3 109.5
H3A1 C3A H3A4 141.1
H3A2 C3A H3A4 56.3
H3A3 C3A H3A4 56.3
H3A1 C3A H3A5 56.3
H3A2 C3A H3A5 141.1
H3A3 C3A H3A5 56.3
H3A4 C3A H3A5 109.5
H3A1 C3A H3A6 56.3
H3A2 C3A H3A6 56.3
H3A3 C3A H3A6 141.1
H3A4 C3A H3A6 109.5
H3A5 C3A H3A6 109.5
H4A1 C4A H4A2 109.5
H4A1 C4A H4A3 109.5
H4A2 C4A H4A3 109.5
H4A1 C4A H4A4 141.1
H4A2 C4A H4A4 56.3
H4A3 C4A H4A4 56.3
H4A1 C4A H4A5 56.3
H4A2 C4A H4A5 141.1
H4A3 C4A H4A5 56.3
H4A4 C4A H4A5 109.5
H4A1 C4A H4A6 56.3
H4A2 C4A H4A6 56.3
H4A3 C4A H4A6 141.1
H4A4 C4A H4A6 109.5
H4A5 C4A H4A6 109.5
N2 C5 C7 109.0(2)
N2 C5 C6 108.8(2)
C7 C5 C6 110.7(2)
N2 C5 H5 109.4
C7 C5 H5 109.4
C6 C5 H5 109.4
C5 C6 H6A 109.5
C5 C6 H6B 109.5
H6A C6 H6B 109.5
C5 C6 H6C 109.5
H6A C6 H6C 109.5
H6B C6 H6C 109.5
C5 C6 H6D 109.5
H6A C6 H6D 141.1
H6B C6 H6D 56.3
H6C C6 H6D 56.3
C5 C6 H6E 109.5
H6A C6 H6E 56.3
H6B C6 H6E 141.1
H6C C6 H6E 56.3
H6D C6 H6E 109.5
C5 C6 H6F 109.5
H6A C6 H6F 56.3
H6B C6 H6F 56.3
H6C C6 H6F 141.1
H6D C6 H6F 109.5
H6E C6 H6F 109.5
C5 C7 H7A 109.5
C5 C7 H7B 109.5
H7A C7 H7B 109.5
C5 C7 H7C 109.5
H7A C7 H7C 109.5
H7B C7 H7C 109.5
C5 C7 H7D 109.5
H7A C7 H7D 141.1
H7B C7 H7D 56.3
H7C C7 H7D 56.3
C5 C7 H7E 109.5
H7A C7 H7E 56.3
H7B C7 H7E 141.1
H7C C7 H7E 56.3
H7D C7 H7E 109.5
C5 C7 H7F 109.5
H7A C7 H7F 56.3
H7B C7 H7F 56.3
H7C C7 H7F 141.1
H7D C7 H7F 109.5
H7E C7 H7F 109.5
O205 K101 O201 117.4(6)
O205 K101 O101 126.1(5)
O201 K101 O101 11.2(4)
O205 K101 O206 58.7(5)
O201 K101 O206 58.7(5)
O101 K101 O206 68.0(4)
O205 K101 O105 12.3(5)
O201 K101 O105 105.7(4)
O101 K101 O105 114.98(7)
O206 K101 O105 47.1(4)
O205 K101 O103 101.0(5)
O201 K101 O103 125.6(5)
O101 K101 O103 114.74(8)
O206 K101 O103 139.6(5)
O105 K101 O103 112.46(8)
O205 K101 O203 115.7(6)
O201 K101 O203 114.0(6)
O101 K101 O203 102.9(5)
O206 K101 O203 145.5(8)
O105 K101 O203 127.0(5)
O103 K101 O203 14.7(5)
O205 K101 O204 59.3(5)
O201 K101 O204 152.6(8)
O101 K101 O204 146.8(5)
O206 K101 O204 112.0(6)
O105 K101 O204 71.3(5)
O103 K101 O204 42.5(5)
O203 K101 O204 57.1(5)
O205 K101 O106 69.5(5)
O201 K101 O106 48.0(4)
O101 K101 O106 57.56(6)
O206 K101 O106 10.8(4)
O105 K101 O106 57.72(7)
O103 K101 O106 143.27(6)
O203 K101 O106 144.8(5)
O204 K101 O106 121.9(6)
O205 K101 O102 138.7(6)
O201 K101 O102 68.5(5)
O101 K101 O102 57.50(6)
O206 K101 O102 112.8(5)
O105 K101 O102 140.76(6)
O103 K101 O102 57.31(8)
O203 K101 O102 45.8(5)
O204 K101 O102 96.1(5)
O106 K101 O102 105.74(6)
O205 K101 O202 145.0(8)
O201 K101 O202 57.3(5)
O101 K101 O202 46.1(4)
O206 K101 O202 106.4(6)
O105 K101 O202 143.1(5)
O103 K101 O202 69.0(4)
O203 K101 O202 56.8(5)
O204 K101 O202 108.1(6)
O106 K101 O202 98.0(4)
O102 K101 O202 12.0(4)
O205 K101 O104 45.2(5)
O201 K101 O104 148.2(6)
O101 K101 O104 147.44(7)
O206 K101 O104 98.7(5)
O105 K101 O104 57.17(8)
O103 K101 O104 56.09(9)
O203 K101 O104 70.8(5)
O204 K101 O104 14.2(5)
O106 K101 O104 108.93(7)
O102 K101 O104 106.51(7)
O202 K101 O104 118.2(5)
C101 O101 C112 112.5(2)
C101 O101 K101 122.35(18)
C112 O101 K101 121.03(17)
C103 O102 C102 109.9(3)
C103 O102 K101 108.7(2)
C102 O102 K101 105.48(16)
C104 O103 C105 112.9(3)
C104 O103 K101 120.4(2)
C105 O103 K101 121.7(3)
C107 O104 C106 113.6(3)
C107 O104 K101 103.32(18)
C106 O104 K101 104.6(2)
C108 O105 C109 112.5(3)
C108 O105 K101 120.2(2)
C109 O105 K101 119.35(19)
C111 O106 C110 110.6(3)
C111 O106 K101 102.76(16)
C110 O106 K101 108.17(17)
O101 C101 C102 108.7(2)
O101 C101 H10A 110.0
C102 C101 H10A 110.0
O101 C101 H10B 110.0
C102 C101 H10B 110.0
H10A C101 H10B 108.3
O102 C102 C101 109.1(2)
O102 C102 H10C 109.9
C101 C102 H10C 109.9
O102 C102 H10D 109.9
C101 C102 H10D 109.9
H10C C102 H10D 108.3
O102 C103 C104 109.5(3)
O102 C103 H10E 109.8
C104 C103 H10E 109.8
O102 C103 H10F 109.8
C104 C103 H10F 109.8
H10E C103 H10F 108.2
O103 C104 C103 108.9(3)
O103 C104 H10G 109.9
C103 C104 H10G 109.9
O103 C104 H10H 109.9
C103 C104 H10H 109.9
H10G C104 H10H 108.3
O103 C105 C106 109.6(3)
O103 C105 H10I 109.8
C106 C105 H10I 109.8
O103 C105 H10J 109.8
C106 C105 H10J 109.8
H10I C105 H10J 108.2
O104 C106 C105 108.8(3)
O104 C106 H10K 109.9
C105 C106 H10K 109.9
O104 C106 H10L 109.9
C105 C106 H10L 109.9
H10K C106 H10L 108.3
O104 C107 C108 108.5(3)
O104 C107 H10M 110.0
C108 C107 H10M 110.0
O104 C107 H10N 110.0
C108 C107 H10N 110.0
H10M C107 H10N 108.4
O105 C108 C107 108.1(3)
O105 C108 H10O 110.1
C107 C108 H10O 110.1
O105 C108 H10P 110.1
C107 C108 H10P 110.1
H10O C108 H10P 108.4
O105 C109 C110 107.7(2)
O105 C109 H10Q 110.2
C110 C109 H10Q 110.2
O105 C109 H10R 110.2
C110 C109 H10R 110.2
H10Q C109 H10R 108.5
O106 C110 C109 108.9(3)
O106 C110 H11A 109.9
C109 C110 H11A 109.9
O106 C110 H11B 109.9
C109 C110 H11B 109.9
H11A C110 H11B 108.3
O106 C111 C112 108.4(2)
O106 C111 H11C 110.0
C112 C111 H11C 110.0
O106 C111 H11D 110.0
C112 C111 H11D 110.0
H11C C111 H11D 108.4
O101 C112 C111 108.3(2)
O101 C112 H11E 110.0
C111 C112 H11E 110.0
O101 C112 H11F 110.0
C111 C112 H11F 110.0
H11E C112 H11F 108.4
C201 O201 C212 114(2)
C201 O201 K101 121.6(14)
C212 O201 K101 118.9(13)
C203 O202 C202 110(2)
C203 O202 K101 110.4(19)
C202 O202 K101 107.1(17)
C204 O203 C205 111(2)
C204 O203 K101 119.5(16)
C205 O203 K101 117.3(16)
C207 O204 C206 115(2)
C207 O204 K101 102.7(19)
C206 O204 K101 110.1(19)
C208 O205 C209 112(2)
C208 O205 K101 118.7(15)
C209 O205 K101 120.3(15)
C211 O206 C210 113(2)
C211 O206 K101 102.3(17)
C210 O206 K101 112.6(18)
O201 C201 C202 111(2)
O201 C201 H20A 109.5
C202 C201 H20A 109.5
O201 C201 H20B 109.5
C202 C201 H20B 109.5
H20A C201 H20B 108.1
O202 C202 C201 109(2)
O202 C202 H20C 110.0
C201 C202 H20C 110.0
O202 C202 H20D 110.0
C201 C202 H20D 110.0
H20C C202 H20D 108.4
O202 C203 C204 109(2)
O202 C203 H20E 110.0
C204 C203 H20E 110.0
O202 C203 H20F 110.0
C204 C203 H20F 110.0
H20E C203 H20F 108.3
O203 C204 C203 109(2)
O203 C204 H20G 110.0
C203 C204 H20G 110.0
O203 C204 H20H 110.0
C203 C204 H20H 110.0
H20G C204 H20H 108.4
O203 C205 C206 109(2)
O203 C205 H20I 109.8
C206 C205 H20I 109.8
O203 C205 H20J 109.8
C206 C205 H20J 109.8
H20I C205 H20J 108.2
O204 C206 C205 106(2)
O204 C206 H20K 110.5
C205 C206 H20K 110.5
O204 C206 H20L 110.5
C205 C206 H20L 110.5
H20K C206 H20L 108.7
O204 C207 C208 110(2)
O204 C207 H20M 109.6
C208 C207 H20M 109.6
O204 C207 H20N 109.6
C208 C207 H20N 109.6
H20M C207 H20N 108.1
O205 C208 C207 110(2)
O205 C208 H20O 109.6
C207 C208 H20O 109.6
O205 C208 H20P 109.6
C207 C208 H20P 109.6
H20O C208 H20P 108.1
O205 C209 C210 108(2)
O205 C209 H20Q 110.1
C210 C209 H20Q 110.1
O205 C209 H20R 110.1
C210 C209 H20R 110.1
H20Q C209 H20R 108.4
O206 C210 C209 111(2)
O206 C210 H21A 109.3
C209 C210 H21A 109.3
O206 C210 H21B 109.3
C209 C210 H21B 109.3
H21A C210 H21B 108.0
O206 C211 C212 110(2)
O206 C211 H21C 109.8
C212 C211 H21C 109.8
O206 C211 H21D 109.8
C212 C211 H21D 109.8
H21C C211 H21D 108.2
O201 C212 C211 109(2)
O201 C212 H21E 109.9
C211 C212 H21E 109.9
O201 C212 H21F 109.9
C211 C212 H21F 109.9
H21E C212 H21F 108.3
O305 K301 O301 116.30(8)
O305 K301 O303 112.63(7)
O301 K301 O303 114.86(8)
O305 K301 O302 146.62(6)
O301 K301 O302 56.92(9)
O303 K301 O302 58.39(8)
O305 K301 O306 57.76(8)
O301 K301 O306 58.57(8)
O303 K301 O306 141.24(6)
O302 K301 O306 107.06(8)
O305 K301 O304 56.30(7)
O301 K301 O304 151.69(6)
O303 K301 O304 57.62(7)
O302 K301 O304 112.18(8)
O306 K301 O304 108.30(6)
O305 K301 P2 92.42(5)
O301 K301 P2 82.00(6)
O303 K301 P2 135.39(4)
O302 K301 P2 116.57(5)
O306 K301 P2 83.26(5)
O304 K301 P2 123.46(4)
O305 K301 P3 122.67(5)
O301 K301 P3 103.66(5)
O303 K301 P3 82.26(4)
O302 K301 P3 89.39(5)
O306 K301 P3 135.95(5)
O304 K301 P3 102.13(4)
P2 K301 P3 53.204(14)
O305 K301 P5 72.26(5)
O301 K301 P5 116.05(6)
O303 K301 P5 117.94(5)
O302 K301 P5 141.12(4)
O306 K301 P5 95.78(6)
O304 K301 P5 88.85(4)
P2 K301 P5 34.649(14)
P3 K301 P5 53.315(13)
C301 O301 C312 114.4(3)
C301 O301 K301 121.8(3)
C312 O301 K301 118.9(2)
C302 O302 C303 113.9(3)
C302 O302 K301 106.0(2)
C303 O302 K301 113.6(2)
C304 O303 C305 113.4(3)
C304 O303 K301 116.8(2)
C305 O303 K301 119.80(19)
C307 O304 C306 113.2(3)
C307 O304 K301 101.45(16)
C306 O304 K301 107.26(17)
C309 O305 C308 113.2(3)
C309 O305 K301 122.8(2)
C308 O305 K301 122.6(2)
C310 O306 C311 111.4(3)
C310 O306 K301 108.7(2)
C311 O306 K301 107.30(19)
O301 C301 C302 107.9(3)
O301 C301 H30A 110.1
C302 C301 H30A 110.1
O301 C301 H30B 110.1
C302 C301 H30B 110.1
H30A C301 H30B 108.4
O302 C302 C301 108.6(3)
O302 C302 H30C 110.0
C301 C302 H30C 110.0
O302 C302 H30D 110.0
C301 C302 H30D 110.0
H30C C302 H30D 108.3
O302 C303 C304 108.8(3)
O302 C303 H30E 109.9
C304 C303 H30E 109.9
O302 C303 H30F 109.9
C304 C303 H30F 109.9
H30E C303 H30F 108.3
O303 C304 C303 109.4(3)
O303 C304 H30G 109.8
C303 C304 H30G 109.8
O303 C304 H30H 109.8
C303 C304 H30H 109.8
H30G C304 H30H 108.2
O303 C305 C306 108.2(2)
O303 C305 H30I 110.1
C306 C305 H30I 110.1
O303 C305 H30J 110.1
C306 C305 H30J 110.1
H30I C305 H30J 108.4
O304 C306 C305 109.2(2)
O304 C306 H30K 109.8
C305 C306 H30K 109.8
O304 C306 H30L 109.8
C305 C306 H30L 109.8
H30K C306 H30L 108.3
O304 C307 C308 107.7(2)
O304 C307 H30M 110.2
C308 C307 H30M 110.2
O304 C307 H30N 110.2
C308 C307 H30N 110.2
H30M C307 H30N 108.5
O305 C308 C307 108.6(2)
O305 C308 H30O 110.0
C307 C308 H30O 110.0
O305 C308 H30P 110.0
C307 C308 H30P 110.0
H30O C308 H30P 108.4
O305 C309 C310 108.0(3)
O305 C309 H30Q 110.1
C310 C309 H30Q 110.1
O305 C309 H30R 110.1
C310 C309 H30R 110.1
H30Q C309 H30R 108.4
O306 C310 C309 110.8(3)
O306 C310 H31A 109.5
C309 C310 H31A 109.5
O306 C310 H31B 109.5
C309 C310 H31B 109.5
H31A C310 H31B 108.1
O306 C311 C312 108.9(3)
O306 C311 H31C 109.9
C312 C311 H31C 109.9
O306 C311 H31D 109.9
C312 C311 H31D 109.9
H31C C311 H31D 108.3
O301 C312 C311 109.2(3)
O301 C312 H31E 109.8
C311 C312 H31E 109.8
O301 C312 H31F 109.8
C311 C312 H31F 109.8
H31E C312 H31F 108.3

loop_
_geom_bond_atom_site_label_1
_geom_bond_atom_site_label_2
_geom_bond_distance
P1 P4 2.1671(7)
P1 P2 2.1676(8)
P1 P3 2.2210(7)
P2 P5 2.1639(9)
P2 K301 3.3607(7)
P2 K101 3.4052(7)
P3 C1 1.891(2)
P3 P6 2.1860(8)
P3 K301 3.5912(7)
P4 P7 2.1390(8)
P4 K101 3.6305(7)
P5 P6 2.2359(8)
P5 P7 2.2635(8)
P5 K101 3.5539(7)
P5 K301 3.7804(8)
P6 P7 2.2480(8)
P7 K101 3.7222(7)
N1 C1 1.356(3)
N1 C2 1.452(3)
N1 H1 0.8800
N2 C1 1.287(3)
N2 C5 1.454(3)
C2 C4 1.469(6)
C2 C3 1.513(5)
C2 H2 1.0000
C3 H3A 0.9800
C3 H3B 0.9800
C3 H3C 0.9800
C3 H3D 0.9800
C3 H3E 0.9800
C3 H3F 0.9800
C4 H4A 0.9800
C4 H4B 0.9800
C4 H4C 0.9800
C4 H4D 0.9800
C4 H4E 0.9800
C4 H4F 0.9800
C3A H3A1 0.9800
C3A H3A2 0.9800
C3A H3A3 0.9800
C3A H3A4 0.9800
C3A H3A5 0.9800
C3A H3A6 0.9800
C4A H4A1 0.9800
C4A H4A2 0.9800
C4A H4A3 0.9800
C4A H4A4 0.9800
C4A H4A5 0.9800
C4A H4A6 0.9800
C5 C7 1.515(4)
C5 C6 1.520(4)
C5 H5 1.0000
C6 H6A 0.9800
C6 H6B 0.9800
C6 H6C 0.9800
C6 H6D 0.9800
C6 H6E 0.9800
C6 H6F 0.9800
C7 H7A 0.9800
C7 H7B 0.9800
C7 H7C 0.9800
C7 H7D 0.9800
C7 H7E 0.9800
C7 H7F 0.9800
K101 O205 2.79(2)
K101 O201 2.810(19)
K101 O101 2.8179(19)
K101 O206 2.88(2)
K101 O105 2.889(2)
K101 O103 2.893(2)
K101 O203 2.92(2)
K101 O204 2.94(2)
K101 O106 2.951(2)
K101 O102 2.976(2)
K101 O202 3.00(2)
K101 O104 3.044(2)
O101 C101 1.409(4)
O101 C112 1.419(4)
O102 C103 1.411(4)
O102 C102 1.429(4)
O103 C104 1.411(6)
O103 C105 1.426(5)
O104 C107 1.415(6)
O104 C106 1.428(5)
O105 C108 1.412(4)
O105 C109 1.413(5)
O106 C111 1.420(4)
O106 C110 1.425(4)
C101 C102 1.487(5)
C101 H10A 0.9900
C101 H10B 0.9900
C102 H10C 0.9900
C102 H10D 0.9900
C103 C104 1.502(7)
C103 H10E 0.9900
C103 H10F 0.9900
C104 H10G 0.9900
C104 H10H 0.9900
C105 C106 1.471(8)
C105 H10I 0.9900
C105 H10J 0.9900
C106 H10K 0.9900
C106 H10L 0.9900
C107 C108 1.496(8)
C107 H10M 0.9900
C107 H10N 0.9900
C108 H10O 0.9900
C108 H10P 0.9900
C109 C110 1.492(6)
C109 H10Q 0.9900
C109 H10R 0.9900
C110 H11A 0.9900
C110 H11B 0.9900
C111 C112 1.492(5)
C111 H11C 0.9900
C111 H11D 0.9900
C112 H11E 0.9900
C112 H11F 0.9900
O201 C201 1.384(18)
O201 C212 1.408(18)
O202 C203 1.405(19)
O202 C202 1.408(19)
O203 C204 1.42(2)
O203 C205 1.419(19)
O204 C207 1.390(19)
O204 C206 1.424(19)
O205 C208 1.396(19)
O205 C209 1.411(19)
O206 C211 1.407(18)
O206 C210 1.409(19)
C201 C202 1.473(19)
C201 H20A 0.9900
C201 H20B 0.9900
C202 H20C 0.9900
C202 H20D 0.9900
C203 C204 1.50(2)
C203 H20E 0.9900
C203 H20F 0.9900
C204 H20G 0.9900
C204 H20H 0.9900
C205 C206 1.48(2)
C205 H20I 0.9900
C205 H20J 0.9900
C206 H20K 0.9900
C206 H20L 0.9900
C207 C208 1.49(2)
C207 H20M 0.9900
C207 H20N 0.9900
C208 H20O 0.9900
C208 H20P 0.9900
C209 C210 1.48(2)
C209 H20Q 0.9900
C209 H20R 0.9900
C210 H21A 0.9900
C210 H21B 0.9900
C211 C212 1.483(19)
C211 H21C 0.9900
C211 H21D 0.9900
C212 H21E 0.9900
C212 H21F 0.9900
K301 O305 2.783(2)
K301 O301 2.836(2)
K301 O303 2.880(2)
K301 O302 2.884(2)
K301 O306 2.910(2)
K301 O304 2.969(2)
O301 C301 1.404(5)
O301 C312 1.408(5)
O302 C302 1.421(6)
O302 C303 1.424(6)
O303 C304 1.422(4)
O303 C305 1.426(5)
O304 C307 1.415(4)
O304 C306 1.424(4)
O305 C309 1.394(5)
O305 C308 1.411(4)
O306 C310 1.404(5)
O306 C311 1.418(4)
C301 C302 1.493(8)
C301 H30A 0.9900
C301 H30B 0.9900
C302 H30C 0.9900
C302 H30D 0.9900
C303 C304 1.477(7)
C303 H30E 0.9900
C303 H30F 0.9900
C304 H30G 0.9900
C304 H30H 0.9900
C305 C306 1.482(6)
C305 H30I 0.9900
C305 H30J 0.9900
C306 H30K 0.9900
C306 H30L 0.9900
C307 C308 1.485(6)
C307 H30M 0.9900
C307 H30N 0.9900
C308 H30O 0.9900
C308 H30P 0.9900
C309 C310 1.472(6)
C309 H30Q 0.9900
C309 H30R 0.9900
C310 H31A 0.9900
C310 H31B 0.9900
C311 C312 1.480(7)
C311 H31C 0.9900
C311 H31D 0.9900
C312 H31E 0.9900
C312 H31F 0.9900
